data_2243400
loop_
_publ_author_name
'Brown, Loren C.'
'Iacono, Scott T.'
'Balaich, Gary J.'

_publ_section_title
;
 Crystal structures of 6-cyclopropyl-1,3-diphenylfulvene and
 6-(2,3-dimethoxynaphthyl)-1,3-diphenylfulvene
;
_journal_coeditor_code YK2129
_journal_issue 6
_journal_name_full 'Acta Crystallographica Section E'
_journal_page_first 896
_journal_page_last 899
_journal_paper_doi 10.1107/S2056989020006441
_journal_volume 76
_journal_year 2020
_chemical_formula_moiety 'C21 H18'
_chemical_formula_sum 'C21 H18'
_chemical_formula_weight 270.35
_chemical_name_common
;
6-Cyclopropyl-1,3-diphenylfulvene
;
_chemical_name_systematic
;
5-(Cyclopropylmethylidene)-1,3-diphenylcyclopenta-1,3-diene
;
_space_group_crystal_system orthorhombic
_space_group_IT_number 61
_space_group_name_Hall '-P 2ac 2ab'
_space_group_name_H-M_alt 'P b c a'
_atom_sites_solution_hydrogens geom
_atom_sites_solution_primary dual
_audit_creation_method
;
Olex2 1.2
(compiled 2018.05.29 svn.r3508 for OlexSys, GUI svn.r5506)
;
_cell_angle_alpha 90
_cell_angle_beta 90
_cell_angle_gamma 90
_cell_formula_units_Z 8
_cell_length_a 12.9844(2)
_cell_length_b 11.95830(10)
_cell_length_c 19.3729(2)
_cell_measurement_reflns_used 50470
_cell_measurement_temperature 100(2)
_cell_measurement_theta_max 27.3600
_cell_measurement_theta_min 2.0870
_cell_volume 3008.06(6)
_computing_cell_refinement
;
CrysAlisPro (Rigaku OD, 2019)
;
_computing_data_collection
;
CrysAlisPro (Rigaku OD, 2019)
;
_computing_data_reduction
;
CrysAlisPro (Rigaku OD, 2019)
;
_computing_molecular_graphics
;
<i>OLEX2</i> (Dolomanov <i>et al.</i>,  2009)
;
_computing_publication_material
;
<i>OLEX2</i> (Dolomanov <i>et al.</i>,  2009)
;
_computing_structure_refinement
;
ShelXL (Sheldrick, 2015b)
;
_computing_structure_solution
;
ShelXT (Sheldrick, 2015a)
;
_diffrn_ambient_temperature 100.15
_diffrn_detector 'CCD plate'
_diffrn_detector_area_resol_mean 10.0000
_diffrn_measured_fraction_theta_full 1.000
_diffrn_measured_fraction_theta_max 0.978
_diffrn_measurement_device 'four-circle diffractometer'
_diffrn_measurement_device_type 'XtaLAB Synergy, Single source at offset/far, HyPix3000'
_diffrn_measurement_method '\w scans'
_diffrn_radiation_monochromator mirror
_diffrn_radiation_probe x-ray
_diffrn_radiation_type MoK\a
_diffrn_radiation_wavelength 0.71073
_diffrn_reflns_av_R_equivalents 0.0301
_diffrn_reflns_av_unetI/netI 0.0121
_diffrn_reflns_limit_h_max 16
_diffrn_reflns_limit_h_min -16
_diffrn_reflns_limit_k_max 15
_diffrn_reflns_limit_k_min -15
_diffrn_reflns_limit_l_max 24
_diffrn_reflns_limit_l_min -24
_diffrn_reflns_number 74031
_diffrn_reflns_theta_full 25.242
_diffrn_reflns_theta_max 27.442
_diffrn_reflns_theta_min 2.102
_diffrn_source 'micro-focus sealed X-ray tube'
_exptl_absorpt_coefficient_mu 0.067
_exptl_absorpt_correction_T_max 1.000
_exptl_absorpt_correction_T_min 0.404
_exptl_absorpt_correction_type empirical
_exptl_absorpt_process_details
;
(CrysAlisPro; Rigaku OD, 2019)
;
_exptl_crystal_colour orange
_exptl_crystal_density_diffrn 1.194
_exptl_crystal_description block
_exptl_crystal_F_000 1152
_exptl_crystal_size_max 0.376
_exptl_crystal_size_mid 0.254
_exptl_crystal_size_min 0.15
_refine_diff_density_max 0.197
_refine_diff_density_min -0.188
_refine_ls_extinction_method none
_refine_ls_goodness_of_fit_ref 1.081
_refine_ls_hydrogen_treatment constr
_refine_ls_matrix_type full
_refine_ls_number_parameters 190
_refine_ls_number_reflns 3353
_refine_ls_number_restraints 0
_refine_ls_restrained_S_all 1.081
_refine_ls_R_factor_all 0.0406
_refine_ls_R_factor_gt 0.0356
_refine_ls_shift/su_max 0.000
_refine_ls_shift/su_mean 0.000
_refine_ls_structure_factor_coef Fsqd
_refine_ls_weighting_details 'w=1/[\s^2^(Fo^2^)+(0.0450P)^2^+0.7758P] where P=(Fo^2^+2Fc^2^)/3'
_refine_ls_weighting_scheme calc
_refine_ls_wR_factor_gt 0.0911
_refine_ls_wR_factor_ref 0.0940
_reflns_number_gt 2967
_reflns_number_total 3353
_reflns_threshold_expression 'I > 2\s(I)'
_cod_data_source_file yk2129sup1.cif
_cod_data_source_block 1
_cod_database_code 2243400
_shelx_space_group_comment
;
The symmetry employed for this shelxl refinement is uniquely defined
by the following loop, which should always be used as a source of
symmetry information in preference to the above space-group names.
They are only intended as comments.
;
_shelx_estimated_absorpt_t_min 0.975
_shelx_estimated_absorpt_t_max 0.990

loop_
_space_group_symop_operation_xyz
'x, y, z'
'-x+1/2, -y, z+1/2'
'-x, y+1/2, -z+1/2'
'x+1/2, -y+1/2, -z'
'-x, -y, -z'
'x-1/2, y, -z-1/2'
'x, -y-1/2, z-1/2'
'-x-1/2, y-1/2, z'

loop_
_atom_site_type_symbol
_atom_site_label
_atom_site_fract_x
_atom_site_fract_y
_atom_site_fract_z
_atom_site_U_iso_or_equiv
_atom_site_adp_type
_atom_site_calc_flag
_atom_site_occupancy
_atom_site_disorder_assembly
_atom_site_disorder_group
C C1 0.44298(7) 0.64490(8) 0.32819(5) 0.0198(2) Uani d 1 . .
C C2 0.50655(7) 0.60105(8) 0.37681(5) 0.0203(2) Uani d 1 . .
H H2 0.5051 0.6191 0.4246 0.024 Uiso calc 1 . .
C C3 0.57790(7) 0.52136(8) 0.34441(5) 0.0204(2) Uani d 1 . .
C C4 0.55715(7) 0.51958(8) 0.27550(5) 0.0227(2) Uani d 1 . .
H H4 0.5918 0.4750 0.2422 0.027 Uiso calc 1 . .
C C5 0.47342(7) 0.59679(8) 0.26098(5) 0.0216(2) Uani d 1 . .
C C6 0.43760(7) 0.62688(8) 0.19814(5) 0.0224(2) Uani d 1 . .
H H6 0.3823 0.6788 0.1965 0.027 Uiso calc 1 . .
C C7 0.35860(7) 0.72504(8) 0.33954(5) 0.0207(2) Uani d 1 . .
C C8 0.26145(8) 0.70904(9) 0.30946(5) 0.0249(2) Uani d 1 . .
H H8 0.2502 0.6466 0.2801 0.030 Uiso calc 1 . .
C C9 0.18165(8) 0.78343(9) 0.32221(5) 0.0293(2) Uani d 1 . .
H H9 0.1163 0.7718 0.3013 0.035 Uiso calc 1 . .
C C10 0.19672(8) 0.87480(9) 0.36532(6) 0.0316(2) Uani d 1 . .
H H10 0.1422 0.9260 0.3737 0.038 Uiso calc 1 . .
C C11 0.29212(8) 0.89076(9) 0.39608(6) 0.0298(2) Uani d 1 . .
H H11 0.3026 0.9526 0.4260 0.036 Uiso calc 1 . .
C C12 0.37234(8) 0.81683(8) 0.38334(5) 0.0242(2) Uani d 1 . .
H H12 0.4373 0.8287 0.4046 0.029 Uiso calc 1 . .
C C13 0.65376(7) 0.45139(8) 0.38061(5) 0.0214(2) Uani d 1 . .
C C14 0.65376(7) 0.44071(8) 0.45261(5) 0.0240(2) Uani d 1 . .
H H14 0.6078 0.4848 0.4794 0.029 Uiso calc 1 . .
C C15 0.72009(8) 0.36649(8) 0.48540(5) 0.0278(2) Uani d 1 . .
H H15 0.7187 0.3597 0.5343 0.033 Uiso calc 1 . .
C C16 0.78805(9) 0.30253(9) 0.44717(6) 0.0311(2) Uani d 1 . .
H H16 0.8319 0.2503 0.4696 0.037 Uiso calc 1 . .
C C17 0.79200(9) 0.31494(9) 0.37585(6) 0.0318(2) Uani d 1 . .
H H17 0.8400 0.2727 0.3495 0.038 Uiso calc 1 . .
C C18 0.72593(8) 0.38887(8) 0.34322(5) 0.0269(2) Uani d 1 . .
H H18 0.7296 0.3974 0.2945 0.032 Uiso calc 1 . .
C C19 0.47766(8) 0.58544(8) 0.13271(5) 0.0245(2) Uani d 1 . .
H H19 0.5338 0.5284 0.1360 0.029 Uiso calc 1 . .
C C20 0.48463(8) 0.66600(9) 0.07225(5) 0.0268(2) Uani d 1 . .
H H20A 0.4598 0.7434 0.0795 0.032 Uiso calc 1 . .
H H20B 0.5447 0.6592 0.0411 0.032 Uiso calc 1 . .
C C21 0.40700(9) 0.57559(9) 0.07072(5) 0.0298(2) Uani d 1 . .
H H21A 0.4188 0.5125 0.0386 0.036 Uiso calc 1 . .
H H21B 0.3339 0.5968 0.0769 0.036 Uiso calc 1 . .

loop_
_atom_site_aniso_label
_atom_site_aniso_U_11
_atom_site_aniso_U_22
_atom_site_aniso_U_33
_atom_site_aniso_U_12
_atom_site_aniso_U_13
_atom_site_aniso_U_23
C1 0.0211(4) 0.0180(4) 0.0203(4) -0.0038(3) 0.0031(3) -0.0006(3)
C2 0.0216(4) 0.0199(4) 0.0194(4) -0.0045(4) 0.0023(3) -0.0010(3)
C3 0.0212(4) 0.0181(4) 0.0218(5) -0.0036(4) 0.0017(4) 0.0002(3)
C4 0.0256(5) 0.0218(5) 0.0208(5) 0.0028(4) 0.0020(4) -0.0006(4)
C5 0.0236(5) 0.0202(4) 0.0209(5) -0.0002(4) 0.0021(4) -0.0007(4)
C6 0.0236(5) 0.0213(5) 0.0223(5) 0.0019(4) 0.0016(4) 0.0001(4)
C7 0.0232(5) 0.0203(4) 0.0187(4) -0.0013(4) 0.0045(4) 0.0026(3)
C8 0.0246(5) 0.0271(5) 0.0230(5) -0.0025(4) 0.0035(4) 0.0011(4)
C9 0.0225(5) 0.0363(6) 0.0291(5) 0.0013(4) 0.0040(4) 0.0068(4)
C10 0.0300(5) 0.0297(5) 0.0350(6) 0.0086(4) 0.0107(4) 0.0063(4)
C11 0.0359(6) 0.0217(5) 0.0318(5) 0.0025(4) 0.0073(4) -0.0014(4)
C12 0.0267(5) 0.0211(5) 0.0248(5) -0.0016(4) 0.0026(4) 0.0006(4)
C13 0.0221(4) 0.0184(4) 0.0237(5) -0.0039(4) -0.0019(4) -0.0003(4)
C14 0.0234(5) 0.0243(5) 0.0244(5) -0.0057(4) -0.0002(4) 0.0007(4)
C15 0.0312(5) 0.0272(5) 0.0252(5) -0.0087(4) -0.0065(4) 0.0046(4)
C16 0.0321(5) 0.0248(5) 0.0366(6) -0.0004(4) -0.0138(5) 0.0019(4)
C17 0.0314(6) 0.0292(5) 0.0348(6) 0.0074(4) -0.0080(4) -0.0071(4)
C18 0.0290(5) 0.0277(5) 0.0240(5) 0.0028(4) -0.0036(4) -0.0037(4)
C19 0.0285(5) 0.0250(5) 0.0199(5) 0.0059(4) -0.0001(4) -0.0002(4)
C20 0.0300(5) 0.0298(5) 0.0207(5) 0.0005(4) 0.0025(4) 0.0014(4)
C21 0.0327(5) 0.0344(6) 0.0223(5) -0.0031(4) -0.0024(4) -0.0032(4)

loop_
_atom_type_symbol
_atom_type_description
_atom_type_scat_dispersion_real
_atom_type_scat_dispersion_imag
_atom_type_scat_source
C C 0.0033 0.0016 'International Tables Vol C Tables 4.2.6.8 and 6.1.1.4'
H H 0.0000 0.0000 'International Tables Vol C Tables 4.2.6.8 and 6.1.1.4'

loop_
_exptl_crystal_face_index_h
_exptl_crystal_face_index_k
_exptl_crystal_face_index_l
_exptl_crystal_face_perp_dist
-4 -3 26 0.0838
-12 -7 -17 0.1639
2 2 27 0.0740
15 9 7 0.1942
14 9 -10 0.1770
10 6 -21 0.1356
5 3 -26 0.0952
0 0 -27 0.0849
11 -12 -9 0.0933
4 -11 19 0.1158
-7 7 -22 0.0943
-1 5 -26 0.0680
6 -7 23 0.0829
16 -5 -10 0.1347
-9 3 -24 0.1144
4 -3 26 0.0740
17 1 -10 0.1647
-12 -12 -5 0.1567
11 11 13 0.2012
11 9 -15 0.1663
8 13 12 0.2160
1 17 1 0.2300
5 -6 -24 0.1014
-13 12 -2 0.1446
-12 6 17 0.1049
-17 6 5 0.1084
-12 -11 10 0.1325
-7 -12 16 0.1203
-6 -15 -7 0.1484
-1 2 27 0.0662
7 8 -22 0.1215
3 -15 -11 0.1293
13 -11 -7 0.0920
1 6 -25 0.0807
-2 -1 27 0.0638
3 1 27 0.0680
-18 0 6 0.1286

loop_
_geom_angle_atom_site_label_1
_geom_angle_atom_site_label_2
_geom_angle_atom_site_label_3
_geom_angle_site_symmetry_1
_geom_angle_site_symmetry_3
_geom_angle
_geom_angle_publ_flag
C2 C1 C5 . . 107.36(8) ?
C2 C1 C7 . . 126.89(9) ?
C7 C1 C5 . . 125.75(8) ?
C1 C2 H2 . . 125.1 ?
C1 C2 C3 . . 109.71(8) ?
C3 C2 H2 . . 125.1 ?
C2 C3 C13 . . 125.97(8) ?
C4 C3 C2 . . 107.70(8) ?
C4 C3 C13 . . 126.23(9) ?
C3 C4 H4 . . 125.4 ?
C3 C4 C5 . . 109.12(8) ?
C5 C4 H4 . . 125.4 ?
C4 C5 C1 . . 106.08(8) ?
C6 C5 C1 . . 126.72(9) ?
C6 C5 C4 . . 126.91(9) ?
C5 C6 H6 . . 117.6 ?
C5 C6 C19 . . 124.75(9) ?
C19 C6 H6 . . 117.6 ?
C8 C7 C1 . . 121.23(9) ?
C12 C7 C1 . . 120.44(9) ?
C12 C7 C8 . . 118.28(9) ?
C7 C8 H8 . . 119.7 ?
C9 C8 C7 . . 120.66(10) ?
C9 C8 H8 . . 119.7 ?
C8 C9 H9 . . 119.8 ?
C8 C9 C10 . . 120.40(10) ?
C10 C9 H9 . . 119.8 ?
C9 C10 H10 . . 120.3 ?
C11 C10 C9 . . 119.48(10) ?
C11 C10 H10 . . 120.3 ?
C10 C11 H11 . . 119.8 ?
C10 C11 C12 . . 120.38(10) ?
C12 C11 H11 . . 119.8 ?
C7 C12 H12 . . 119.6 ?
C11 C12 C7 . . 120.79(10) ?
C11 C12 H12 . . 119.6 ?
C14 C13 C3 . . 121.79(9) ?
C18 C13 C3 . . 120.35(9) ?
C18 C13 C14 . . 117.80(9) ?
C13 C14 H14 . . 119.6 ?
C15 C14 C13 . . 120.88(9) ?
C15 C14 H14 . . 119.6 ?
C14 C15 H15 . . 119.9 ?
C16 C15 C14 . . 120.24(10) ?
C16 C15 H15 . . 119.9 ?
C15 C16 H16 . . 120.1 ?
C15 C16 C17 . . 119.78(10) ?
C17 C16 H16 . . 120.1 ?
C16 C17 H17 . . 120.0 ?
C18 C17 C16 . . 119.93(10) ?
C18 C17 H17 . . 120.0 ?
C13 C18 H18 . . 119.4 ?
C17 C18 C13 . . 121.28(10) ?
C17 C18 H18 . . 119.4 ?
C6 C19 H19 . . 115.9 ?
C6 C19 C20 . . 118.44(9) ?
C6 C19 C21 . . 119.97(9) ?
C20 C19 H19 . . 115.9 ?
C21 C19 H19 . . 115.9 ?
C21 C19 C20 . . 58.30(7) ?
C19 C20 H20A . . 117.7 ?
C19 C20 H20B . . 117.7 ?
H20A C20 H20B . . 114.8 ?
C21 C20 C19 . . 60.74(7) ?
C21 C20 H20A . . 117.7 ?
C21 C20 H20B . . 117.7 ?
C19 C21 H21A . . 117.7 ?
C19 C21 H21B . . 117.7 ?
C20 C21 C19 . . 60.96(7) ?
C20 C21 H21A . . 117.7 ?
C20 C21 H21B . . 117.7 ?
H21A C21 H21B . . 114.8 ?

loop_
_geom_bond_atom_site_label_1
_geom_bond_atom_site_label_2
_geom_bond_site_symmetry_2
_geom_bond_distance
_geom_bond_publ_flag
C1 C2 . 1.3577(13) ?
C1 C5 . 1.4774(13) ?
C1 C7 . 1.4721(13) ?
C2 H2 . 0.9500 ?
C2 C3 . 1.4699(13) ?
C3 C4 . 1.3621(13) ?
C3 C13 . 1.4704(13) ?
C4 H4 . 0.9500 ?
C4 C5 . 1.4538(13) ?
C5 C6 . 1.3520(13) ?
C6 H6 . 0.9500 ?
C6 C19 . 1.4570(13) ?
C7 C8 . 1.4027(14) ?
C7 C12 . 1.3988(13) ?
C8 H8 . 0.9500 ?
C8 C9 . 1.3879(14) ?
C9 H9 . 0.9500 ?
C9 C10 . 1.3891(16) ?
C10 H10 . 0.9500 ?
C10 C11 . 1.3878(16) ?
C11 H11 . 0.9500 ?
C11 C12 . 1.3882(14) ?
C12 H12 . 0.9500 ?
C13 C14 . 1.4008(14) ?
C13 C18 . 1.4006(14) ?
C14 H14 . 0.9500 ?
C14 C15 . 1.3903(14) ?
C15 H15 . 0.9500 ?
C15 C16 . 1.3829(16) ?
C16 H16 . 0.9500 ?
C16 C17 . 1.3905(16) ?
C17 H17 . 0.9500 ?
C17 C18 . 1.3847(14) ?
C18 H18 . 0.9500 ?
C19 H19 . 1.0000 ?
C19 C20 . 1.5193(14) ?
C19 C21 . 1.5159(14) ?
C20 H20A . 0.9900 ?
C20 H20B . 0.9900 ?
C20 C21 . 1.4784(15) ?
C21 H21A . 0.9900 ?
C21 H21B . 0.9900 ?

_cod_database_fobs_code 2243400
